data_7058739
loop_
_publ_author_name
'Yang, Xiaoming'
'Wang, Yanna'
'Li, Zhimin'
'Du, Jiang'
'Wang, Lin'
'Zhang, Tonglai'

_publ_section_title
;
 Energetic transition metal complexes based on methyl carbazate and picric
 acid: syntheses, structures, physicochemical properties and catalysis on
 the thermal decomposition of ammonium perchlorate
;
_journal_issue 35
_journal_name_full 'New Journal of Chemistry'
_journal_page_first 14159
_journal_paper_doi 10.1039/C9NJ03591E
_journal_volume 43
_journal_year 2019
_chemical_formula_moiety 'C4 H16 Co N4 O6, 2(C6 H2 N3 O7)'
_chemical_formula_sum 'C16 H20 Co N10 O20'
_chemical_formula_weight 731.35
_space_group_crystal_system monoclinic
_space_group_IT_number 15
_space_group_name_Hall '-C 2yc'
_space_group_name_H-M_alt 'C 1 2/c 1'
_symmetry_space_group_name_Hall '-C 2yc'
_symmetry_space_group_name_H-M 'C 1 2/c 1'
_atom_sites_solution_hydrogens mixed
_atom_sites_solution_primary dual
_audit_creation_date 2018-07-25
_audit_creation_method
;
Olex2 1.2
(compiled 2018.05.29 svn.r3508 for OlexSys, GUI svn.r5506)
;
_audit_update_record
;
2018-11-27 deposited with the CCDC.    2019-08-06 downloaded from the CCDC.
;
_cell_angle_alpha 90
_cell_angle_beta 101.49(3)
_cell_angle_gamma 90
_cell_formula_units_Z 4
_cell_length_a 14.361(3)
_cell_length_b 7.9175(16)
_cell_length_c 24.317(5)
_cell_measurement_reflns_used 4499
_cell_measurement_temperature 153(2)
_cell_measurement_theta_max 27.4855
_cell_measurement_theta_min 0.8545
_cell_volume 2709.5(10)
_computing_molecular_graphics 'Olex2 (Dolomanov et al., 2009)'
_computing_publication_material 'Olex2 (Dolomanov et al., 2009)'
_computing_structure_refinement 'ShelXL (Sheldrick, 2015)'
_computing_structure_solution 'ShelXT (Sheldrick, 2015)'
_diffrn_ambient_temperature 153.15
_diffrn_measured_fraction_theta_full 0.989
_diffrn_measured_fraction_theta_max 0.990
_diffrn_measurement_device_type 'multiwire proportional'
_diffrn_measurement_method 'phi and omega scans'
_diffrn_radiation_monochromator graphite
_diffrn_radiation_type MoK\a
_diffrn_radiation_wavelength 0.71073
_diffrn_reflns_av_R_equivalents 0.0502
_diffrn_reflns_av_unetI/netI 0.0424
_diffrn_reflns_Laue_measured_fraction_full 0.989
_diffrn_reflns_Laue_measured_fraction_max 0.990
_diffrn_reflns_limit_h_max 18
_diffrn_reflns_limit_h_min -18
_diffrn_reflns_limit_k_max 9
_diffrn_reflns_limit_k_min -10
_diffrn_reflns_limit_l_max 31
_diffrn_reflns_limit_l_min -23
_diffrn_reflns_number 9140
_diffrn_reflns_point_group_measured_fraction_full 0.989
_diffrn_reflns_point_group_measured_fraction_max 0.990
_diffrn_reflns_theta_full 25.242
_diffrn_reflns_theta_max 27.486
_diffrn_reflns_theta_min 2.952
_exptl_absorpt_coefficient_mu 0.746
_exptl_absorpt_correction_T_max 1.0000
_exptl_absorpt_correction_T_min 0.8640
_exptl_absorpt_correction_type multi-scan
_exptl_absorpt_process_details 'CrystalClear (Rigaku Inc., 2008)'
_exptl_crystal_colour red
_exptl_crystal_density_diffrn 1.793
_exptl_crystal_description block
_exptl_crystal_F_000 1492
_exptl_crystal_size_max 0.13
_exptl_crystal_size_mid 0.12
_exptl_crystal_size_min 0.1
_refine_diff_density_max 0.452
_refine_diff_density_min -0.405
_refine_diff_density_rms 0.073
_refine_ls_extinction_method none
_refine_ls_goodness_of_fit_ref 1.070
_refine_ls_hydrogen_treatment constr
_refine_ls_matrix_type full
_refine_ls_number_parameters 214
_refine_ls_number_reflns 3086
_refine_ls_number_restraints 0
_refine_ls_restrained_S_all 1.070
_refine_ls_R_factor_all 0.0419
_refine_ls_R_factor_gt 0.0397
_refine_ls_shift/su_max 0.000
_refine_ls_shift/su_mean 0.000
_refine_ls_structure_factor_coef Fsqd
_refine_ls_weighting_details 'w=1/[\s^2^(Fo^2^)+(0.0446P)^2^+3.5977P] where P=(Fo^2^+2Fc^2^)/3'
_refine_ls_weighting_scheme calc
_refine_ls_wR_factor_gt 0.0973
_refine_ls_wR_factor_ref 0.0989
_reflns_Friedel_coverage 0.000
_reflns_number_gt 2934
_reflns_number_total 3086
_reflns_threshold_expression 'I > 2\s(I)'
_cod_data_source_file c9nj03591e2.cif
_cod_data_source_block bwn18186
_cod_depositor_comments 'Adding full bibliography for 7058734--7058740.cif.'
_cod_database_code 7058739
_shelx_shelxl_version_number 2018/3
_shelx_space_group_comment
;
The symmetry employed for this shelxl refinement is uniquely defined
by the following loop, which should always be used as a source of
symmetry information in preference to the above space-group names.
They are only intended as comments.
;
_shelx_estimated_absorpt_t_max 0.929
_shelx_estimated_absorpt_t_min 0.909
_olex2_refinement_description
;
1. Fixed Uiso
 At 1.2 times of:
  All C(H) groups, All N(H) groups, All N(H,H) groups, All O(H,H) groups
 At 1.5 times of:
  All C(H,H,H) groups
2.a Riding coordinates:
 O1(H1A,H1B), N1(H1C,H1D), N2(H2)
2.b Aromatic/amide H refined with riding coordinates:
 C4(H4), C6(H6)
2.c Idealised Me refined as rotating group:
 C2(H2A,H2B,H2C)
;
_olex2_submission_special_instructions 'No special instructions were received'

loop_
_space_group_symop_operation_xyz
'x, y, z'
'-x, y, -z+1/2'
'x+1/2, y+1/2, z'
'-x+1/2, y+1/2, -z+1/2'
'-x, -y, -z'
'x, -y, z-1/2'
'-x+1/2, -y+1/2, -z'
'x+1/2, -y+1/2, z-1/2'

loop_
_atom_site_label
_atom_site_type_symbol
_atom_site_fract_x
_atom_site_fract_y
_atom_site_fract_z
_atom_site_U_iso_or_equiv
_atom_site_adp_type
_atom_site_occupancy
_atom_site_site_symmetry_order
_atom_site_calc_flag
_atom_site_refinement_flags_posn
_atom_site_refinement_flags_adp
_atom_site_refinement_flags_occupancy
Co1 Co 0.500000 0.30220(4) 0.750000 0.01497(11) Uani 1 2 d S T P
O1 O 0.45205(10) 0.10639(17) 0.79300(6) 0.0211(3) Uani 1 1 d . . .
H1A H 0.420006 0.126896 0.817593 0.025 Uiso 1 1 d R . .
H1B H 0.498726 0.054116 0.811693 0.025 Uiso 1 1 d R . .
O2 O 0.55498(9) 0.47819(17) 0.70027(5) 0.0209(3) Uani 1 1 d . . .
O3 O 0.67729(10) 0.6544(2) 0.69904(7) 0.0289(3) Uani 1 1 d . . .
N1 N 0.63765(11) 0.3611(2) 0.80052(6) 0.0186(3) Uani 1 1 d . . .
H1C H 0.624155 0.406075 0.829695 0.022 Uiso 1 1 d R . .
H1D H 0.677795 0.281805 0.809205 0.022 Uiso 1 1 d R . .
N2 N 0.68330(11) 0.4819(2) 0.77191(7) 0.0211(3) Uani 1 1 d . . .
H2 H 0.725489 0.546913 0.790174 0.025 Uiso 1 1 d R . .
C1 C 0.63301(13) 0.5356(2) 0.72256(8) 0.0186(4) Uani 1 1 d . . .
C2 C 0.62400(16) 0.7196(3) 0.64601(10) 0.0305(5) Uani 1 1 d . . .
H2A H 0.617089 0.630644 0.617469 0.046 Uiso 1 1 calc GR . .
H2B H 0.658087 0.815711 0.634007 0.046 Uiso 1 1 calc GR . .
H2C H 0.560990 0.756400 0.650876 0.046 Uiso 1 1 calc GR . .
O4 O 0.87085(11) 0.2510(2) 0.65633(8) 0.0375(4) Uani 1 1 d . . .
O5 O 0.85892(11) 0.5220(2) 0.64800(7) 0.0313(4) Uani 1 1 d . . .
O6 O 0.73229(11) 0.6172(2) 0.44270(6) 0.0326(4) Uani 1 1 d . . .
O7 O 0.58606(12) 0.5389(2) 0.41356(6) 0.0309(4) Uani 1 1 d . . .
O8 O 0.44026(10) 0.1563(2) 0.51699(6) 0.0270(3) Uani 1 1 d . . .
O9 O 0.51907(11) 0.01918(19) 0.58789(6) 0.0297(3) Uani 1 1 d . . .
O10 O 0.67818(9) 0.17017(18) 0.64615(5) 0.0203(3) Uani 1 1 d . . .
N3 N 0.83085(11) 0.3780(2) 0.63487(7) 0.0201(3) Uani 1 1 d . . .
N4 N 0.66103(12) 0.5395(2) 0.44878(7) 0.0222(3) Uani 1 1 d . . .
N5 N 0.51256(11) 0.1325(2) 0.55283(6) 0.0185(3) Uani 1 1 d . . .
C3 C 0.74719(12) 0.3602(2) 0.59019(8) 0.0165(4) Uani 1 1 d . . .
C4 C 0.74448(13) 0.4569(2) 0.54318(8) 0.0187(4) Uani 1 1 d . . .
H4 H 0.795168 0.531199 0.540163 0.022 Uiso 1 1 calc R . .
C5 C 0.66505(13) 0.4429(2) 0.49993(7) 0.0184(4) Uani 1 1 d . . .
C6 C 0.59023(14) 0.3371(2) 0.50455(8) 0.0187(4) Uani 1 1 d . . .
H6 H 0.536378 0.330093 0.474774 0.022 Uiso 1 1 calc R . .
C7 C 0.59401(13) 0.2416(2) 0.55261(8) 0.0164(3) Uani 1 1 d . . .
C8 C 0.67307(12) 0.2463(2) 0.60013(7) 0.0154(3) Uani 1 1 d . . .

loop_
_atom_site_aniso_label
_atom_site_aniso_U_11
_atom_site_aniso_U_22
_atom_site_aniso_U_33
_atom_site_aniso_U_23
_atom_site_aniso_U_13
_atom_site_aniso_U_12
Co1 0.01276(18) 0.01831(19) 0.01343(18) 0.000 0.00163(13) 0.000
O1 0.0198(7) 0.0253(7) 0.0196(6) 0.0050(5) 0.0071(5) 0.0035(5)
O2 0.0166(6) 0.0251(7) 0.0188(7) 0.0044(5) -0.0019(5) -0.0056(5)
O3 0.0187(7) 0.0316(8) 0.0341(8) 0.0118(7) 0.0000(6) -0.0077(6)
N1 0.0158(7) 0.0230(8) 0.0161(7) -0.0002(6) 0.0010(6) 0.0008(6)
N2 0.0161(8) 0.0242(8) 0.0204(8) 0.0004(6) -0.0023(6) -0.0067(6)
C1 0.0167(8) 0.0180(8) 0.0213(9) -0.0004(7) 0.0040(7) -0.0011(7)
C2 0.0260(11) 0.0316(11) 0.0335(12) 0.0152(9) 0.0049(9) 0.0011(9)
O4 0.0214(8) 0.0340(8) 0.0505(11) 0.0129(8) -0.0089(7) 0.0005(7)
O5 0.0263(8) 0.0296(8) 0.0344(8) -0.0115(7) -0.0024(6) -0.0048(6)
O6 0.0327(9) 0.0384(9) 0.0282(8) 0.0121(7) 0.0101(7) -0.0091(7)
O7 0.0333(8) 0.0395(9) 0.0171(7) 0.0060(6) -0.0013(6) -0.0051(7)
O8 0.0166(7) 0.0326(8) 0.0291(8) 0.0019(6) -0.0021(6) -0.0057(6)
O9 0.0342(8) 0.0311(8) 0.0221(7) 0.0069(6) 0.0019(6) -0.0133(7)
O10 0.0175(6) 0.0276(7) 0.0154(6) 0.0045(5) 0.0026(5) -0.0007(5)
N3 0.0149(7) 0.0261(8) 0.0195(8) 0.0005(6) 0.0041(6) -0.0024(6)
N4 0.0261(9) 0.0238(8) 0.0176(8) 0.0021(6) 0.0065(7) -0.0018(7)
N5 0.0159(8) 0.0232(8) 0.0165(7) -0.0024(6) 0.0036(6) -0.0035(6)
C3 0.0120(8) 0.0197(9) 0.0173(8) -0.0027(7) 0.0016(7) -0.0007(7)
C4 0.0173(9) 0.0190(9) 0.0206(9) -0.0016(7) 0.0057(7) -0.0019(7)
C5 0.0216(9) 0.0195(9) 0.0145(8) 0.0018(7) 0.0050(7) -0.0009(7)
C6 0.0194(9) 0.0216(9) 0.0146(8) -0.0006(7) 0.0023(7) 0.0004(7)
C7 0.0147(8) 0.0176(8) 0.0172(8) -0.0014(7) 0.0042(7) -0.0017(7)
C8 0.0135(8) 0.0177(8) 0.0150(8) -0.0006(6) 0.0032(6) 0.0009(7)

loop_
_atom_type_symbol
_atom_type_description
_atom_type_scat_dispersion_real
_atom_type_scat_dispersion_imag
_atom_type_scat_source
C C 0.0033 0.0016 'International Tables Vol C Tables 4.2.6.8 and 6.1.1.4'
H H 0.0000 0.0000 'International Tables Vol C Tables 4.2.6.8 and 6.1.1.4'
Co Co 0.3494 0.9721 'International Tables Vol C Tables 4.2.6.8 and 6.1.1.4'
N N 0.0061 0.0033 'International Tables Vol C Tables 4.2.6.8 and 6.1.1.4'
O O 0.0106 0.0060 'International Tables Vol C Tables 4.2.6.8 and 6.1.1.4'

loop_
_geom_angle_atom_site_label_1
_geom_angle_atom_site_label_2
_geom_angle_atom_site_label_3
_geom_angle
_geom_angle_site_symmetry_1
_geom_angle_site_symmetry_3
O1 Co1 O1 82.59(8) 2_656 .
O1 Co1 O2 172.88(5) . .
O1 Co1 O2 90.29(6) 2_656 .
O1 Co1 O2 90.29(6) . 2_656
O1 Co1 O2 172.88(6) 2_656 2_656
O1 Co1 N1 95.18(6) 2_656 .
O1 Co1 N1 103.53(6) . .
O1 Co1 N1 95.18(6) . 2_656
O1 Co1 N1 103.53(6) 2_656 2_656
O2 Co1 O2 96.83(8) 2_656 .
O2 Co1 N1 86.32(6) . 2_656
O2 Co1 N1 86.32(6) 2_656 .
O2 Co1 N1 77.16(6) 2_656 2_656
O2 Co1 N1 77.16(6) . .
N1 Co1 N1 155.08(9) . 2_656
Co1 O1 H1A 120.1 . .
Co1 O1 H1B 109.5 . .
H1A O1 H1B 101.6 . .
C1 O2 Co1 113.91(12) . .
C1 O3 C2 114.86(16) . .
Co1 N1 H1C 103.3 . .
Co1 N1 H1D 118.7 . .
H1C N1 H1D 111.0 . .
N2 N1 Co1 109.08(11) . .
N2 N1 H1C 109.3 . .
N2 N1 H1D 105.2 . .
N1 N2 H2 120.2 . .
C1 N2 N1 115.70(15) . .
C1 N2 H2 118.5 . .
O2 C1 O3 122.99(17) . .
O2 C1 N2 123.94(18) . .
O3 C1 N2 113.05(16) . .
O3 C2 H2A 109.5 . .
O3 C2 H2B 109.5 . .
O3 C2 H2C 109.5 . .
H2A C2 H2B 109.5 . .
H2A C2 H2C 109.5 . .
H2B C2 H2C 109.5 . .
O4 N3 O5 123.36(18) . .
O4 N3 C3 119.12(16) . .
O5 N3 C3 117.49(16) . .
O6 N4 O7 123.43(17) . .
O6 N4 C5 118.37(17) . .
O7 N4 C5 118.21(16) . .
O8 N5 C7 118.19(16) . .
O9 N5 O8 122.72(16) . .
O9 N5 C7 119.08(16) . .
C4 C3 N3 116.77(16) . .
C4 C3 C8 125.89(17) . .
C8 C3 N3 117.31(16) . .
C3 C4 H4 121.0 . .
C3 C4 C5 117.93(17) . .
C5 C4 H4 121.0 . .
C4 C5 N4 119.47(17) . .
C6 C5 N4 119.29(17) . .
C6 C5 C4 121.24(17) . .
C5 C6 H6 120.0 . .
C7 C6 C5 119.91(18) . .
C7 C6 H6 120.0 . .
C6 C7 N5 115.54(17) . .
C6 C7 C8 123.47(17) . .
C8 C7 N5 120.99(16) . .
O10 C8 C3 122.00(17) . .
O10 C8 C7 126.38(17) . .
C7 C8 C3 111.54(16) . .

loop_
_geom_bond_atom_site_label_1
_geom_bond_atom_site_label_2
_geom_bond_distance
_geom_bond_site_symmetry_2
Co1 O1 2.0635(14) 2_656
Co1 O1 2.0635(14) .
Co1 O2 2.0994(14) 2_656
Co1 O2 2.0994(14) .
Co1 N1 2.1602(17) .
Co1 N1 2.1602(17) 2_656
O1 H1A 0.8398 .
O1 H1B 0.8402 .
O2 C1 1.230(2) .
O3 C1 1.327(2) .
O3 C2 1.457(3) .
N1 H1C 0.8502 .
N1 H1D 0.8499 .
N1 N2 1.418(2) .
N2 H2 0.8498 .
N2 C1 1.341(2) .
C2 H2A 0.9800 .
C2 H2B 0.9800 .
C2 H2C 0.9800 .
O4 N3 1.222(2) .
O5 N3 1.230(2) .
O6 N4 1.228(2) .
O7 N4 1.235(2) .
O8 N5 1.230(2) .
O9 N5 1.228(2) .
O10 C8 1.260(2) .
N3 C3 1.457(2) .
N4 C5 1.451(2) .
N5 C7 1.455(2) .
C3 C4 1.370(3) .
C3 C8 1.452(2) .
C4 H4 0.9500 .
C4 C5 1.393(3) .
C5 C6 1.385(3) .
C6 H6 0.9500 .
C6 C7 1.384(3) .
C7 C8 1.450(3) .

loop_
_geom_torsion_atom_site_label_1
_geom_torsion_atom_site_label_2
_geom_torsion_atom_site_label_3
_geom_torsion_atom_site_label_4
_geom_torsion
Co1 O2 C1 O3 -176.57(14)
Co1 O2 C1 N2 5.5(2)
Co1 N1 N2 C1 1.71(19)
N1 N2 C1 O2 -5.0(3)
N1 N2 C1 O3 176.87(15)
C2 O3 C1 O2 3.4(3)
C2 O3 C1 N2 -178.42(18)
O4 N3 C3 C4 -132.77(19)
O4 N3 C3 C8 49.2(2)
O5 N3 C3 C4 45.4(2)
O5 N3 C3 C8 -132.66(18)
O6 N4 C5 C4 7.6(3)
O6 N4 C5 C6 -171.64(18)
O7 N4 C5 C4 -172.50(17)
O7 N4 C5 C6 8.2(3)
O8 N5 C7 C6 -14.1(2)
O8 N5 C7 C8 166.23(17)
O9 N5 C7 C6 164.66(17)
O9 N5 C7 C8 -15.0(3)
N3 C3 C4 C5 -179.71(16)
N3 C3 C8 O10 2.8(3)
N3 C3 C8 C7 179.61(15)
N4 C5 C6 C7 178.62(17)
N5 C7 C8 O10 -4.8(3)
N5 C7 C8 C3 178.52(16)
C3 C4 C5 N4 -178.09(16)
C3 C4 C5 C6 1.2(3)
C4 C3 C8 O10 -175.10(18)
C4 C3 C8 C7 1.8(3)
C4 C5 C6 C7 -0.6(3)
C5 C6 C7 N5 -179.00(16)
C5 C6 C7 C8 0.7(3)
C6 C7 C8 O10 175.57(18)
C6 C7 C8 C3 -1.1(3)
C8 C3 C4 C5 -1.8(3)
